data_7225880
loop_
_publ_author_name
'Najafi, Atefeh'
'Mirzaei, Masoud'
'Mague, Joel T.'

_publ_section_title
;
 Structural scope of six new layered to pillar-layered hybrid
 inorganic--organic networks bearing [BW12O40]5&#x2212;and
 lanthanoid-cluster; database study toward ligand role in assemblies
;
_journal_issue 35
_journal_name_full CrystEngComm
_journal_page_first 6724
_journal_paper_doi 10.1039/C6CE01183G
_journal_volume 18
_journal_year 2016
_chemical_formula_moiety 'C14 H26 Ce3 N2 O21, B O40 W12, 16(H2 O)'
_chemical_formula_sum 'C14 H58 B Ce3 N2 O77 W12'
_chemical_formula_weight 4123.99
_space_group_crystal_system orthorhombic
_space_group_IT_number 61
_space_group_name_Hall '-P 2ac 2ab'
_space_group_name_H-M_alt 'P b c a'
_symmetry_space_group_name_Hall '-P 2ac 2ab'
_symmetry_space_group_name_H-M 'P b c a'
_atom_sites_solution_hydrogens mixed
_atom_sites_solution_primary direct
_atom_sites_solution_secondary difmap
_audit_creation_method SHELXL-2014/7
_audit_update_record
;
2016-03-11 deposited with the CCDC.
2016-07-11 downloaded from the CCDC.
;
_cell_angle_alpha 90
_cell_angle_beta 90
_cell_angle_gamma 90
_cell_formula_units_Z 8
_cell_length_a 16.9847(11)
_cell_length_b 24.2343(16)
_cell_length_c 36.286(2)
_cell_measurement_reflns_used 9716
_cell_measurement_temperature 150(2)
_cell_measurement_theta_max 29.0476
_cell_measurement_theta_min 2.5454
_cell_volume 14935.8(16)
_computing_cell_refinement '<i>SAINT</i> (Bruker, 2014)'
_computing_data_collection '<i>APEX2</i> (Bruker, 2014)'
_computing_data_reduction '<i>SAINT</i> (Bruker, 2014)'
_computing_molecular_graphics '<i>DIAMOND</i> (Brandenburg & Putz, 2012)'
_computing_publication_material '<i>SHELXTL</i> (Bruker, 2014)'
_computing_structure_refinement '<i>SHELXL-2014/7</i> (Sheldrick, 2015a)'
_computing_structure_solution '<i>SHELXT</i> (Sheldrick, 2015)'
_diffrn_ambient_temperature 150(2)
_diffrn_detector_area_resol_mean 8.3660
_diffrn_measured_fraction_theta_full 0.998
_diffrn_measured_fraction_theta_max 0.994
_diffrn_measurement_device_type 'Bruker Smart APEX CCD'
_diffrn_measurement_method '\f and \w scans'
_diffrn_radiation_monochromator graphite
_diffrn_radiation_type MoK\a
_diffrn_radiation_wavelength 0.71073
_diffrn_reflns_av_R_equivalents 0.1400
_diffrn_reflns_av_unetI/netI 0.0611
_diffrn_reflns_Laue_measured_fraction_full 0.998
_diffrn_reflns_Laue_measured_fraction_max 0.994
_diffrn_reflns_limit_h_max 23
_diffrn_reflns_limit_h_min -23
_diffrn_reflns_limit_k_max 33
_diffrn_reflns_limit_k_min -33
_diffrn_reflns_limit_l_max 49
_diffrn_reflns_limit_l_min -49
_diffrn_reflns_number 268720
_diffrn_reflns_point_group_measured_fraction_full 0.998
_diffrn_reflns_point_group_measured_fraction_max 0.994
_diffrn_reflns_theta_full 29.000
_diffrn_reflns_theta_max 29.153
_diffrn_reflns_theta_min 1.681
_diffrn_source 'fine-focus sealed tube'
_exptl_absorpt_coefficient_mu 20.313
_exptl_absorpt_correction_T_max 0.42
_exptl_absorpt_correction_T_min 0.09
_exptl_absorpt_correction_type numerical
_exptl_absorpt_process_details '<i>SADABS</i> (Bruker, 2014)'
_exptl_crystal_colour 'light blue'
_exptl_crystal_density_diffrn 3.668
_exptl_crystal_density_method 'not measured'
_exptl_crystal_description plate
_exptl_crystal_F_000 14712
_exptl_crystal_recrystallization_method 'Re-crystallisation from solvent'
_exptl_crystal_size_max 0.120
_exptl_crystal_size_mid 0.120
_exptl_crystal_size_min 0.052
_exptl_transmission_factor_max 0.244
_exptl_transmission_factor_min 0.071
_refine_diff_density_max 5.201
_refine_diff_density_min -4.305
_refine_diff_density_rms 0.469
_refine_ls_extinction_method none
_refine_ls_goodness_of_fit_ref 1.042
_refine_ls_hydrogen_treatment constr
_refine_ls_matrix_type full
_refine_ls_number_parameters 1056
_refine_ls_number_reflns 20019
_refine_ls_number_restraints 670
_refine_ls_restrained_S_all 1.033
_refine_ls_R_factor_all 0.0855
_refine_ls_R_factor_gt 0.0514
_refine_ls_shift/su_max 0.002
_refine_ls_shift/su_mean 0.000
_refine_ls_structure_factor_coef Fsqd
_refine_ls_weighting_details 'w=1/[\s^2^(Fo^2^)+(0.0279P)^2^+816.7310P] where P=(Fo^2^+2Fc^2^)/3'
_refine_ls_weighting_scheme calc
_refine_ls_wR_factor_gt 0.1052
_refine_ls_wR_factor_ref 0.1225
_reflns_Friedel_coverage 0.000
_reflns_number_gt 14352
_reflns_number_total 20019
_reflns_threshold_expression 'I > 2\s(I)'
_cod_data_source_file c6ce01183g2.cif
_cod_data_source_block JTM480a_0m_a
_cod_depositor_comments 'Adding full bibliography for 7225877--7225882.cif.'
_cod_original_cell_volume 14935.9(17)
_cod_database_code 7225880
_shelx_shelxl_version_number 2014/7
_shelx_space_group_comment
;
The symmetry employed for this shelxl refinement is uniquely defined
by the following loop, which should always be used as a source of
symmetry information in preference to the above space-group names.
They are only intended as comments.
;
_shelx_estimated_absorpt_t_min 0.194
_shelx_estimated_absorpt_t_max 0.418
_solvent_exptl_crystal_recrystallization_method water

loop_
_space_group_symop_operation_xyz
'x, y, z'
'-x+1/2, -y, z+1/2'
'-x, y+1/2, -z+1/2'
'x+1/2, -y+1/2, -z'
'-x, -y, -z'
'x-1/2, y, -z-1/2'
'x, -y-1/2, z-1/2'
'-x-1/2, y-1/2, z'

loop_
_atom_site_label
_atom_site_type_symbol
_atom_site_fract_x
_atom_site_fract_y
_atom_site_fract_z
_atom_site_U_iso_or_equiv
_atom_site_adp_type
_atom_site_occupancy
_atom_site_site_symmetry_order
_atom_site_calc_flag
_atom_site_refinement_flags_posn
_atom_site_refinement_flags_adp
_atom_site_refinement_flags_occupancy
_atom_site_disorder_assembly
_atom_site_disorder_group
Ce1 Ce 0.43198(4) 0.06074(3) 0.02082(2) 0.01648(15) Uani 1 1 d . . . . .
Ce2 Ce 0.60937(4) 0.20105(3) 0.14065(2) 0.01449(14) Uani 1 1 d . . . . .
Ce3 Ce 0.89170(4) 0.09575(3) 0.23973(2) 0.01660(15) Uani 1 1 d D . . . .
O1 O 0.3401(6) 0.0960(5) -0.0267(3) 0.027(2) Uani 1 1 d . U . . .
O2 O 0.2795(6) 0.1626(5) -0.0578(3) 0.031(2) Uani 1 1 d . U . . .
O3 O 0.5220(7) 0.1186(5) 0.0577(3) 0.032(3) Uani 1 1 d . U . . .
O4 O 0.5670(6) 0.1993(4) 0.0777(3) 0.023(2) Uani 1 1 d . U . . .
O5 O 0.4189(7) 0.3340(5) -0.0046(3) 0.035(3) Uani 1 1 d . U . . .
H5 H 0.3943 0.3419 -0.0240 0.053 Uiso 1 1 calc R U . . .
O6 O 0.4377(8) 0.0259(6) 0.0872(3) 0.044(3) Uani 1 1 d . U . . .
H6A H 0.4856 0.0160 0.0924 0.067 Uiso 1 1 d R U . . .
H6B H 0.4064 -0.0023 0.0895 0.067 Uiso 1 1 d R U . . .
O7 O 0.3153(7) -0.0016(5) 0.0278(4) 0.037(3) Uani 1 1 d . U . . .
H7A H 0.3313 -0.0348 0.0329 0.056 Uiso 1 1 d R U . . .
H7B H 0.2889 -0.0020 0.0073 0.056 Uiso 1 1 d R U . . .
O8 O 0.4446(6) -0.0112(4) -0.0251(3) 0.024(2) Uani 1 1 d . U . . .
O9 O 0.7065(6) 0.2434(5) 0.0975(3) 0.030(2) Uani 1 1 d . U . . .
H9A H 0.7457 0.2568 0.1101 0.045 Uiso 1 1 d R U . . .
H9B H 0.6838 0.2698 0.0852 0.045 Uiso 1 1 d R U . . .
O10 O 0.6269(6) 0.3045(4) 0.1593(3) 0.023(2) Uani 1 1 d . U . . .
H10A H 0.6224 0.3252 0.1399 0.034 Uiso 1 1 d R U . . .
H10B H 0.6732 0.3091 0.1691 0.034 Uiso 1 1 d R U . . .
O11 O 0.6820(10) 0.1216(6) 0.1133(4) 0.057(4) Uani 1 1 d . U . . .
H11A H 0.6491 0.0937 0.1091 0.086 Uiso 1 1 d R U . . .
H11B H 0.7194 0.1100 0.1286 0.086 Uiso 1 1 d R U . . .
O12 O 0.4953(6) 0.1314(4) 0.1369(3) 0.027(2) Uani 1 1 d . U . . .
H12A H 0.4750 0.1269 0.1587 0.041 Uiso 1 1 d R U . . .
H12B H 0.5131 0.0999 0.1289 0.041 Uiso 1 1 d R U . . .
O13 O 0.6274(6) 0.1199(5) 0.1883(3) 0.027(2) Uani 1 1 d . U . . .
H13A H 0.5836 0.1015 0.1901 0.040 Uiso 1 1 d R U . . .
H13B H 0.6398 0.1334 0.2098 0.040 Uiso 1 1 d R U . . .
O14 O 0.7344(6) 0.2140(5) 0.1734(3) 0.028(2) Uani 1 1 d . U . . .
O15 O 0.7819(11) 0.1431(8) 0.2049(6) 0.026(3) Uani 0.544(11) 1 d D U P A 1
O15A O 0.8131(14) 0.1431(9) 0.1893(6) 0.026(3) Uani 0.456(11) 1 d D U P A 2
O16 O 0.9885(5) 0.1466(4) 0.2780(3) 0.019(2) Uani 1 1 d . U . . .
O17 O 1.0354(6) 0.2231(4) 0.3040(3) 0.020(2) Uani 1 1 d . U . . .
O18 O 0.8917(7) 0.3725(5) 0.2311(3) 0.035(3) Uani 1 1 d . U . . .
H18 H 0.9350 0.3842 0.2391 0.053 Uiso 1 1 calc R U . . .
O19 O 0.9129(14) 0.0462(9) 0.3032(5) 0.042(4) Uani 0.544(11) 1 d D U P A 1
H19A H 0.9622 0.0372 0.3055 0.062 Uiso 0.544(11) 1 d R U P A 1
H19B H 0.8840 0.0165 0.3040 0.062 Uiso 0.544(11) 1 d R U P A 1
O20 O 0.7492(10) 0.0689(10) 0.2327(7) 0.041(4) Uani 0.544(11) 1 d D U P A 1
H20A H 0.7400 0.0397 0.2461 0.062 Uiso 0.544(11) 1 d R U P A 1
H20B H 0.7395 0.0615 0.2097 0.062 Uiso 0.544(11) 1 d R U P A 1
O21 O 0.8844(17) 0.0515(10) 0.1774(5) 0.036(5) Uani 0.544(11) 1 d D U P A 1
H21A H 0.8372 0.0556 0.1685 0.054 Uiso 0.544(11) 1 d R U P A 1
H21B H 0.8948 0.0165 0.1796 0.054 Uiso 0.544(11) 1 d R U P A 1
O19A O 0.8571(16) 0.0144(10) 0.2839(7) 0.042(4) Uani 0.456(11) 1 d D U P A 2
H19C H 0.8586 -0.0166 0.2718 0.062 Uiso 0.456(11) 1 d R U P A 2
H19D H 0.8102 0.0193 0.2929 0.062 Uiso 0.456(11) 1 d R U P A 2
O20A O 0.7821(14) 0.0269(10) 0.2461(8) 0.041(4) Uani 0.456(11) 1 d D U P A 2
H20C H 0.7911 -0.0010 0.2316 0.062 Uiso 0.456(11) 1 d R U P A 2
H20D H 0.7380 0.0426 0.2398 0.062 Uiso 0.456(11) 1 d R U P A 2
O21A O 0.883(2) 0.0301(11) 0.1865(6) 0.036(5) Uani 0.456(11) 1 d D U P A 2
H21C H 0.8351 0.0175 0.1847 0.054 Uiso 0.456(11) 1 d R U P A 2
H21D H 0.9152 0.0029 0.1902 0.054 Uiso 0.456(11) 1 d R U P A 2
N1 N 0.4295(7) 0.1652(5) 0.0095(3) 0.018(2) Uani 1 1 d . U . . .
N2 N 0.8895(6) 0.2028(4) 0.2372(3) 0.012(2) Uani 1 1 d . U . . .
C1 C 0.3287(8) 0.1465(6) -0.0355(4) 0.018(3) Uani 1 1 d . U . . .
C2 C 0.3794(8) 0.1878(6) -0.0147(4) 0.021(3) Uani 1 1 d . U . . .
C3 C 0.3732(9) 0.2440(6) -0.0209(4) 0.024(3) Uani 1 1 d . U . . .
H3 H 0.3373 0.2582 -0.0386 0.028 Uiso 1 1 calc R U . . .
C4 C 0.4212(9) 0.2789(6) -0.0005(4) 0.024(3) Uani 1 1 d . U . . .
C5 C 0.4729(9) 0.2558(6) 0.0256(4) 0.023(3) Uani 1 1 d . U . . .
H5A H 0.5059 0.2784 0.0404 0.027 Uiso 1 1 calc R U . . .
C6 C 0.4733(8) 0.1990(6) 0.0288(4) 0.017(3) Uani 1 1 d . U . . .
C7 C 0.5257(9) 0.1713(6) 0.0568(4) 0.024(3) Uani 1 1 d . U . . .
C8 C 0.7862(9) 0.1941(7) 0.1941(5) 0.028(3) Uani 1 1 d . U . . .
C9 C 0.8395(7) 0.2296(5) 0.2153(4) 0.016(3) Uani 1 1 d . U . . .
C10 C 0.8379(8) 0.2864(6) 0.2120(4) 0.018(3) Uani 1 1 d . U . . .
H10 H 0.8032 0.3043 0.1952 0.022 Uiso 1 1 calc R U . . .
C11 C 0.8892(8) 0.3161(6) 0.2343(4) 0.019(3) Uani 1 1 d . U . . .
C12 C 0.9386(8) 0.2889(6) 0.2584(4) 0.019(3) Uani 1 1 d . U . . .
H12 H 0.9728 0.3086 0.2744 0.023 Uiso 1 1 calc R U . . .
C13 C 0.9363(7) 0.2322(5) 0.2584(3) 0.012(2) Uani 1 1 d . U . . .
C14 C 0.9913(8) 0.2000(6) 0.2820(4) 0.017(3) Uani 1 1 d . U . . .
W1 W 0.56758(3) 0.13550(2) -0.06698(2) 0.01928(12) Uani 1 1 d . . . . .
W2 W 0.67805(3) 0.24659(3) -0.02733(2) 0.01806(12) Uani 1 1 d . . . . .
W3 W 0.77972(3) 0.13533(2) -0.07209(2) 0.01743(11) Uani 1 1 d . . . . .
W4 W 0.56222(3) 0.12074(2) -0.15967(2) 0.01892(12) Uani 1 1 d . . . . .
W5 W 0.46315(3) 0.22469(2) -0.11911(2) 0.01588(11) Uani 1 1 d . . . . .
W6 W 0.56870(3) 0.33651(2) -0.07677(2) 0.01737(11) Uani 1 1 d . . . . .
W7 W 0.76830(3) 0.34072(2) -0.08133(2) 0.01535(11) Uani 1 1 d . . . . .
W8 W 0.87443(3) 0.23004(3) -0.12422(2) 0.01840(12) Uani 1 1 d . . . . .
W9 W 0.77397(3) 0.12584(2) -0.16492(2) 0.01621(11) Uani 1 1 d . . . . .
W10 W 0.65699(3) 0.21997(2) -0.21840(2) 0.01784(11) Uani 1 1 d . . . . .
W11 W 0.56259(3) 0.32429(2) -0.17515(2) 0.01804(12) Uani 1 1 d . . . . .
W12 W 0.76119(3) 0.32324(2) -0.17962(2) 0.01622(11) Uani 1 1 d . . . . .
O22 O 0.5288(6) 0.0907(4) -0.0356(3) 0.021(2) Uani 1 1 d . U . . .
O23 O 0.6822(6) 0.2445(5) 0.0193(3) 0.030(2) Uani 1 1 d . U . . .
O24 O 0.8211(7) 0.0897(5) -0.0430(3) 0.033(3) Uani 1 1 d . U . . .
O25 O 0.5217(6) 0.0660(4) -0.1818(3) 0.028(2) Uani 1 1 d . U . . .
O26 O 0.3642(6) 0.2335(5) -0.1179(3) 0.029(2) Uani 1 1 d . U . . .
O27 O 0.5125(7) 0.3887(5) -0.0607(3) 0.033(3) Uani 1 1 d . U . . .
O28 O 0.8282(6) 0.3921(4) -0.0657(3) 0.026(2) Uani 1 1 d . U . . .
O29 O 0.9731(5) 0.2401(4) -0.1273(3) 0.019(2) Uani 1 1 d . U . . .
O30 O 0.8139(7) 0.0730(5) -0.1890(3) 0.033(3) Uani 1 1 d . U . . .
O31 O 0.6528(6) 0.2041(5) -0.2636(3) 0.030(2) Uani 1 1 d . U . . .
O32 O 0.5006(6) 0.3707(4) -0.1965(3) 0.024(2) Uani 1 1 d . U . . .
O33 O 0.8155(6) 0.3702(4) -0.2041(3) 0.024(2) Uani 1 1 d . U . . .
O34 O 0.5983(7) 0.1950(5) -0.0380(3) 0.038(3) Uani 1 1 d . U . . .
O35 O 0.6731(6) 0.1130(5) -0.0689(3) 0.033(3) Uani 1 1 d . U . . .
O36 O 0.5495(7) 0.0915(5) -0.1109(3) 0.033(3) Uani 1 1 d . U . . .
O37 O 0.4708(7) 0.1737(5) -0.0793(3) 0.031(3) Uani 1 1 d . U . . .
O38 O 0.5968(7) 0.3036(5) -0.0316(3) 0.033(3) Uani 1 1 d . U . . .
O39 O 0.7522(6) 0.3055(5) -0.0343(3) 0.027(2) Uani 1 1 d . U . . .
O40 O 0.7527(6) 0.1946(5) -0.0405(3) 0.030(2) Uani 1 1 d . U . . .
O41 O 0.8714(7) 0.1768(5) -0.0857(3) 0.031(3) Uani 1 1 d . U . . .
O42 O 0.7912(7) 0.0941(5) -0.1159(3) 0.034(3) Uani 1 1 d . U . . .
O43 O 0.4664(7) 0.1628(5) -0.1517(3) 0.033(3) Uani 1 1 d . U . . .
O44 O 0.5851(6) 0.1693(5) -0.1986(3) 0.034(3) Uani 1 1 d . U . . .
O45 O 0.6679(6) 0.1009(5) -0.1589(3) 0.031(3) Uani 1 1 d . U . . .
O46 O 0.4920(7) 0.2709(5) -0.1581(3) 0.033(3) Uani 1 1 d . U . . .
O47 O 0.4956(7) 0.2817(5) -0.0865(3) 0.032(3) Uani 1 1 d . U . . .
O48 O 0.6692(6) 0.3758(5) -0.0750(3) 0.030(2) Uani 1 1 d . U . . .
O49 O 0.5705(7) 0.3529(5) -0.1283(3) 0.034(3) Uani 1 1 d . U . . .
O50 O 0.8425(7) 0.2846(5) -0.0917(3) 0.029(2) Uani 1 1 d . U . . .
O51 O 0.7625(7) 0.3548(5) -0.1322(3) 0.033(3) Uani 1 1 d . U . . .
O52 O 0.8661(7) 0.1683(5) -0.1585(3) 0.031(2) Uani 1 1 d . U . . .
O53 O 0.8377(7) 0.2729(5) -0.1640(3) 0.032(3) Uani 1 1 d . U . . .
O54 O 0.7388(6) 0.1715(5) -0.2026(3) 0.027(2) Uani 1 1 d . U . . .
O55 O 0.5810(6) 0.2778(5) -0.2178(3) 0.031(2) Uani 1 1 d . U . . .
O56 O 0.7362(6) 0.2776(4) -0.2208(3) 0.028(2) Uani 1 1 d . U . . .
O57 O 0.6611(6) 0.3587(5) -0.1872(3) 0.030(2) Uani 1 1 d . U . . .
B1 B 0.6694(5) 0.2299(3) -0.1222(2) 0.002 Uiso 1 1 d D U . . .
O58 O 0.5971(6) 0.1926(4) -0.1185(3) 0.012(2) Uani 0.783(8) 1 d D U P B 1
O59 O 0.6701(6) 0.2720(4) -0.0906(3) 0.014(2) Uani 0.783(8) 1 d D U P B 1
O60 O 0.7441(6) 0.1943(4) -0.1215(3) 0.012(2) Uani 0.783(8) 1 d D U P B 1
O61 O 0.6652(7) 0.2623(4) -0.1587(3) 0.014(2) Uani 0.783(8) 1 d D U P B 1
O58A O 0.595(2) 0.2648(16) -0.1235(11) 0.012(2) Uani 0.217(8) 1 d . U P B 2
O59A O 0.674(2) 0.1991(17) -0.0852(11) 0.014(2) Uani 0.217(8) 1 d . U P B 2
O60A O 0.743(2) 0.2684(17) -0.1262(10) 0.012(2) Uani 0.217(8) 1 d . U P B 2
O61A O 0.670(2) 0.1885(17) -0.1543(11) 0.014(2) Uani 0.217(8) 1 d . U P B 2
O62 O 1.0037(7) 0.0283(5) 0.2424(4) 0.044(3) Uani 1 1 d . U . . .
H62A H 0.9901 0.0001 0.2559 0.066 Uiso 1 1 d R U . . .
H62B H 1.0445 0.0443 0.2522 0.066 Uiso 1 1 d R U . . .
O63 O 0.6506(7) 0.0324(5) 0.2875(4) 0.036(3) Uani 1 1 d . U . . .
H63A H 0.6565 0.0012 0.2991 0.054 Uiso 1 1 d R U . . .
H63B H 0.6473 0.0580 0.3043 0.054 Uiso 1 1 d R U . . .
O64 O 0.6802(8) 0.5163(6) 0.3614(4) 0.048(3) Uani 1 1 d . U . . .
H64A H 0.6868 0.4828 0.3535 0.072 Uiso 1 1 d R U . . .
H64B H 0.7237 0.5261 0.3723 0.072 Uiso 1 1 d R U . . .
O65 O 0.5218(10) 0.0816(6) 0.7341(4) 0.063(4) Uani 1 1 d . U . . .
H65A H 0.5711 0.0812 0.7406 0.094 Uiso 1 1 d R U . . .
H65B H 0.5178 0.0941 0.7118 0.094 Uiso 1 1 d R U . . .
O66 O 0.5104(8) 0.1156(6) 0.6634(4) 0.052(4) Uani 1 1 d . U . . .
H66A H 0.4625 0.1283 0.6630 0.078 Uiso 1 1 d R U . . .
H66B H 0.5416 0.1436 0.6670 0.078 Uiso 1 1 d R U . . .
O67 O 0.2447(13) 0.4477(9) 0.4198(6) 0.106(7) Uani 1 1 d . U . . .
H67A H 0.2655 0.4696 0.4361 0.159 Uiso 1 1 d R U . . .
H67B H 0.1986 0.4368 0.4274 0.159 Uiso 1 1 d R U . . .
O68 O 0.1348(14) 0.3770(10) 0.4700(7) 0.114(8) Uani 1 1 d . U . . .
H68A H 0.1657 0.4014 0.4801 0.171 Uiso 1 1 d R U . . .
H68B H 0.1482 0.3723 0.4471 0.171 Uiso 1 1 d R U . . .
O69 O 0.6808(12) 0.4017(9) 0.5306(6) 0.105(7) Uani 1 1 d . U . . .
H69A H 0.6894 0.4297 0.5450 0.157 Uiso 1 1 d R U . . .
H69B H 0.6789 0.4129 0.5078 0.157 Uiso 1 1 d R U . . .
O70 O 0.8428(18) 0.5334(11) 0.3698(8) 0.053(6) Uani 0.5556 1 d . U P C 1
H70A H 0.7934 0.5249 0.3727 0.079 Uiso 0.5556 1 d R U P C 1
H70B H 0.8519 0.5404 0.3467 0.079 Uiso 0.5556 1 d R U P C 1
O70A O 0.847(2) 0.5176(15) 0.3858(10) 0.053(6) Uani 0.4444 1 d . U P D 2
H70C H 0.8411 0.4837 0.3932 0.079 Uiso 0.4444 1 d R U P D 2
H70D H 0.8000 0.5299 0.3804 0.079 Uiso 0.4444 1 d R U P D 2
O71 O 0.5032(15) 0.4942(11) 0.1368(7) 0.125(8) Uani 1 1 d . U . . .
H71A H 0.5025 0.4627 0.1483 0.188 Uiso 1 1 d R U . . .
H71B H 0.4576 0.4983 0.1262 0.188 Uiso 1 1 d R U . . .
O72 O 0.611(2) 0.0073(14) 0.1678(8) 0.025(7) Uani 0.375 1 d . U P E 1
H72A H 0.5678 0.0269 0.1671 0.038 Uiso 0.375 1 d R U P E 1
H72B H 0.6488 0.0256 0.1574 0.038 Uiso 0.375 1 d R U P E 1
O72A O 0.610(6) 0.003(4) 0.154(3) 0.025(7) Uani 0.125 1 d . U P F 2
H72C H 0.6316 0.0320 0.1646 0.038 Uiso 0.125 1 d R U P F 2
H72D H 0.6206 0.0043 0.1305 0.038 Uiso 0.125 1 d R U P F 2
O73 O 0.9383(13) 0.0428(9) 0.0061(6) 0.072(6) Uani 0.77 1 d . U P G 1
H73A H 0.9553 0.0606 -0.0132 0.107 Uiso 0.77 1 d R U P G 1
H73B H 0.8988 0.0605 0.0157 0.107 Uiso 0.77 1 d R U P G 1
O73A O 0.829(4) 0.107(3) 0.046(2) 0.072(6) Uani 0.23 1 d . U P H 2
H73C H 0.8239 0.1423 0.0463 0.107 Uiso 0.23 1 d R U P H 2
H73D H 0.8761 0.0978 0.0537 0.107 Uiso 0.23 1 d R U P H 2
O74 O 0.6813(15) 0.0780(11) 0.7432(7) 0.058(6) Uani 0.64 1 d . U P I 1
H74A H 0.6850 0.1138 0.7416 0.087 Uiso 0.64 1 d R U P I 1
H74B H 0.7281 0.0647 0.7391 0.087 Uiso 0.64 1 d R U P I 1
O74A O 0.714(3) 0.0783(19) 0.7280(13) 0.058(6) Uani 0.36 1 d . U P J 2
H74C H 0.7226 0.0984 0.7474 0.087 Uiso 0.36 1 d R U P J 2
H74D H 0.6670 0.0852 0.7195 0.087 Uiso 0.36 1 d R U P J 2
O75 O 0.2209(19) 0.3760(12) 0.3781(8) 0.060(6) Uani 0.55 1 d . U P K 1
H75A H 0.2579 0.3698 0.3942 0.090 Uiso 0.55 1 d R U P K 1
H75B H 0.1762 0.3803 0.3895 0.090 Uiso 0.55 1 d R U P K 1
O75A O 0.257(2) 0.3681(16) 0.3661(10) 0.060(6) Uani 0.45 1 d . U P L 2
H75C H 0.3034 0.3656 0.3760 0.090 Uiso 0.45 1 d R U P L 2
H75D H 0.2555 0.3487 0.3460 0.090 Uiso 0.45 1 d R U P L 2
O76 O 0.8490(17) 0.1276(13) 0.1170(8) 0.059(8) Uani 0.5 1 d . U P . .
H76A H 0.8562 0.0978 0.1042 0.088 Uiso 0.5 1 d R U P . .
H76B H 0.8450 0.1558 0.1023 0.088 Uiso 0.5 1 d R U P . .
O77 O 0.9961(17) 0.3944(13) 0.4523(9) 0.062(8) Uani 0.5 1 d . U P . .
H77A H 0.9982 0.3970 0.4284 0.093 Uiso 0.5 1 d R U P . .
H77B H 1.0014 0.4270 0.4620 0.093 Uiso 0.5 1 d R U P . .
O78 O 0.1684(16) 0.0335(12) 0.0198(9) 0.058(8) Uani 0.5 1 d . U P . .
H78A H 0.1246 0.0518 0.0219 0.088 Uiso 0.5 1 d R U P . .
H78B H 0.1913 0.0421 -0.0008 0.088 Uiso 0.5 1 d R U P . .
O79 O 0.596(2) 0.9730(14) 0.0982(9) 0.073(10) Uani 0.5 1 d . U P . .
H79A H 0.5990 0.9672 0.1218 0.109 Uiso 0.5 1 d R U P . .
H79B H 0.5573 0.9955 0.0936 0.109 Uiso 0.5 1 d R U P . .
O80 O 0.799(3) 0.0770(18) 0.6835(13) 0.031(10) Uani 0.25 1 d . U P . .
H80A H 0.8424 0.0587 0.6816 0.047 Uiso 0.25 1 d R U P . .
H80B H 0.7836 0.0879 0.6617 0.047 Uiso 0.25 1 d R U P . .
O81 O 0.762(2) 0.4462(18) 0.5903(11) 0.027(9) Uani 0.25 1 d . U P . .
H81A H 0.7896 0.4763 0.5878 0.041 Uiso 0.25 1 d R U P . .
H81B H 0.7910 0.4228 0.6024 0.041 Uiso 0.25 1 d R U P . .

loop_
_atom_site_aniso_label
_atom_site_aniso_U_11
_atom_site_aniso_U_22
_atom_site_aniso_U_33
_atom_site_aniso_U_23
_atom_site_aniso_U_13
_atom_site_aniso_U_12
Ce1 0.0166(3) 0.0203(4) 0.0126(3) -0.0005(3) 0.0008(3) -0.0006(3)
Ce2 0.0123(3) 0.0206(4) 0.0106(3) -0.0001(3) 0.0005(3) -0.0015(3)
Ce3 0.0152(3) 0.0169(4) 0.0177(4) -0.0018(3) 0.0041(3) -0.0002(3)
O1 0.023(4) 0.031(4) 0.025(4) 0.003(4) -0.007(4) -0.002(4)
O2 0.025(5) 0.041(6) 0.025(5) 0.002(5) -0.003(4) 0.004(5)
O3 0.037(5) 0.032(5) 0.025(4) 0.003(4) -0.017(4) -0.004(4)
O4 0.022(4) 0.027(4) 0.020(4) -0.001(3) -0.002(3) -0.001(4)
O5 0.041(6) 0.027(5) 0.038(6) 0.000(5) 0.013(5) 0.007(5)
O6 0.042(6) 0.053(7) 0.038(6) 0.018(6) 0.011(5) 0.015(6)
O7 0.030(6) 0.032(6) 0.050(7) -0.003(5) 0.011(5) -0.012(5)
O8 0.026(4) 0.024(4) 0.022(4) 0.000(3) 0.012(3) 0.006(3)
O9 0.020(5) 0.047(6) 0.022(5) 0.012(5) -0.002(4) -0.008(5)
O10 0.022(5) 0.026(5) 0.020(5) 0.005(4) 0.004(4) -0.002(4)
O11 0.076(8) 0.045(7) 0.052(7) 0.004(6) 0.022(7) 0.021(6)
O12 0.030(5) 0.030(5) 0.023(5) -0.002(4) -0.005(4) -0.012(4)
O13 0.020(5) 0.036(6) 0.023(5) 0.002(4) -0.004(4) 0.001(4)
O14 0.025(4) 0.031(4) 0.029(4) 0.002(4) -0.003(4) -0.001(4)
O15 0.025(5) 0.028(5) 0.027(5) 0.000(4) -0.005(4) 0.001(4)
O15A 0.025(5) 0.028(5) 0.027(5) 0.000(4) -0.005(4) 0.001(4)
O16 0.018(4) 0.023(4) 0.017(4) 0.001(3) 0.000(3) 0.001(3)
O17 0.022(4) 0.021(4) 0.018(4) -0.001(3) -0.004(3) 0.003(3)
O18 0.043(6) 0.022(5) 0.041(6) 0.005(5) 0.001(5) -0.003(5)
O19 0.042(7) 0.040(7) 0.043(7) 0.006(6) 0.007(6) 0.007(6)
O20 0.036(7) 0.042(7) 0.046(7) -0.002(6) 0.004(6) -0.005(6)
O21 0.040(6) 0.034(8) 0.033(7) -0.007(6) -0.001(6) 0.000(7)
O19A 0.042(7) 0.040(7) 0.043(7) 0.006(6) 0.007(6) 0.007(6)
O20A 0.036(7) 0.042(7) 0.046(7) -0.002(6) 0.004(6) -0.005(6)
O21A 0.040(6) 0.034(8) 0.033(7) -0.007(6) -0.001(6) 0.000(7)
N1 0.020(4) 0.020(4) 0.016(4) -0.001(4) 0.002(4) -0.001(4)
N2 0.012(4) 0.014(4) 0.011(4) 0.001(3) -0.001(3) 0.000(3)
C1 0.016(5) 0.023(5) 0.015(5) 0.004(4) 0.001(4) 0.002(4)
C2 0.016(5) 0.025(5) 0.022(5) 0.004(4) 0.001(4) 0.000(4)
C3 0.024(5) 0.027(5) 0.020(5) 0.007(4) 0.008(4) 0.006(4)
C4 0.022(5) 0.027(5) 0.024(5) -0.002(4) 0.009(4) 0.004(4)
C5 0.022(5) 0.023(5) 0.023(5) -0.002(4) 0.002(4) -0.003(4)
C6 0.014(4) 0.018(5) 0.018(5) 0.001(4) 0.000(4) 0.003(4)
C7 0.024(5) 0.026(5) 0.021(5) 0.000(4) 0.001(4) -0.001(4)
C8 0.026(5) 0.027(5) 0.032(5) -0.003(5) -0.007(5) 0.005(4)
C9 0.013(4) 0.018(5) 0.016(5) -0.002(4) 0.006(4) 0.002(4)
C10 0.016(5) 0.023(5) 0.015(5) 0.001(4) -0.001(4) 0.002(4)
C11 0.019(5) 0.018(5) 0.021(5) 0.001(4) 0.004(4) -0.006(4)
C12 0.019(5) 0.021(5) 0.019(5) -0.001(4) -0.001(4) -0.003(4)
C13 0.014(4) 0.015(4) 0.009(4) -0.006(4) 0.003(4) -0.002(4)
C14 0.017(5) 0.019(5) 0.016(5) -0.004(4) 0.004(4) -0.003(4)
W1 0.0210(3) 0.0192(3) 0.0177(3) 0.0031(2) 0.0088(2) -0.0017(2)
W2 0.0142(2) 0.0315(3) 0.0085(2) -0.0011(2) 0.00107(19) -0.0048(2)
W3 0.0121(2) 0.0215(3) 0.0187(3) 0.0068(2) -0.0019(2) 0.0003(2)
W4 0.0238(3) 0.0181(3) 0.0149(3) 0.0006(2) -0.0054(2) -0.0055(2)
W5 0.0091(2) 0.0246(3) 0.0139(2) 0.0031(2) -0.00019(19) 0.0011(2)
W6 0.0159(2) 0.0225(3) 0.0136(2) -0.0015(2) 0.0030(2) 0.0034(2)
W7 0.0155(2) 0.0177(3) 0.0129(2) -0.0016(2) -0.00346(19) -0.0017(2)
W8 0.0089(2) 0.0343(3) 0.0120(2) -0.0006(2) 0.00082(19) 0.0018(2)
W9 0.0148(2) 0.0166(3) 0.0172(3) -0.0016(2) 0.0021(2) 0.0010(2)
W10 0.0172(3) 0.0264(3) 0.0100(2) -0.0033(2) -0.0005(2) -0.0016(2)
W11 0.0179(3) 0.0173(3) 0.0190(3) 0.0008(2) -0.0086(2) 0.0011(2)
W12 0.0153(2) 0.0178(3) 0.0155(2) 0.0039(2) 0.0057(2) 0.0001(2)
O22 0.020(4) 0.024(4) 0.020(4) 0.003(3) 0.002(3) -0.001(3)
O23 0.021(5) 0.050(6) 0.019(5) -0.003(5) -0.001(4) 0.003(5)
O24 0.028(5) 0.032(6) 0.040(6) 0.007(5) -0.015(5) -0.002(5)
O25 0.024(5) 0.025(5) 0.037(6) -0.004(4) -0.007(4) -0.008(4)
O26 0.024(5) 0.041(6) 0.022(5) -0.008(4) 0.005(4) -0.005(4)
O27 0.029(5) 0.033(6) 0.037(6) -0.004(5) 0.011(5) 0.004(5)
O28 0.025(4) 0.023(4) 0.030(4) -0.001(4) -0.009(4) -0.001(4)
O29 0.013(4) 0.025(4) 0.018(4) -0.001(3) -0.003(3) -0.003(3)
O30 0.037(6) 0.026(5) 0.035(6) -0.001(5) 0.014(5) 0.001(5)
O31 0.028(5) 0.042(6) 0.021(5) -0.005(5) 0.004(4) -0.005(5)
O32 0.022(4) 0.023(4) 0.026(4) 0.000(4) -0.005(4) -0.003(3)
O33 0.028(4) 0.022(4) 0.022(4) -0.002(3) 0.006(4) -0.003(4)
O34 0.031(5) 0.042(5) 0.041(5) -0.006(4) 0.006(4) 0.001(4)
O35 0.025(4) 0.035(5) 0.038(5) -0.011(4) 0.007(4) -0.007(4)
O36 0.040(5) 0.034(5) 0.026(4) 0.000(4) -0.003(4) 0.010(4)
O37 0.036(5) 0.032(5) 0.025(4) 0.001(4) 0.002(4) 0.012(4)
O38 0.028(4) 0.039(5) 0.031(5) 0.009(4) 0.000(4) -0.004(4)
O39 0.019(4) 0.034(5) 0.030(4) 0.008(4) -0.001(4) 0.000(4)
O40 0.025(4) 0.028(4) 0.037(5) -0.006(4) 0.001(4) -0.005(4)
O41 0.034(5) 0.037(5) 0.023(4) 0.001(4) 0.001(4) -0.012(4)
O42 0.037(5) 0.038(5) 0.027(4) 0.000(4) 0.005(4) -0.015(4)
O43 0.040(5) 0.034(5) 0.024(4) 0.001(4) 0.004(4) 0.008(4)
O44 0.025(4) 0.039(5) 0.037(5) 0.011(4) 0.000(4) 0.001(4)
O45 0.026(4) 0.035(5) 0.033(5) 0.012(4) -0.003(4) -0.008(4)
O46 0.041(5) 0.033(5) 0.026(4) -0.008(4) -0.005(4) -0.010(4)
O47 0.037(5) 0.031(5) 0.027(4) 0.001(4) 0.001(4) -0.008(4)
O48 0.025(4) 0.038(5) 0.029(4) 0.012(4) -0.004(4) -0.002(4)
O49 0.041(5) 0.033(5) 0.028(4) 0.001(4) -0.006(4) -0.010(4)
O50 0.034(4) 0.037(5) 0.018(4) 0.000(4) 0.002(4) 0.008(4)
O51 0.034(5) 0.037(5) 0.028(4) 0.002(4) -0.001(4) 0.013(4)
O52 0.032(4) 0.038(5) 0.022(4) 0.002(4) 0.005(4) -0.012(4)
O53 0.036(5) 0.036(5) 0.024(4) -0.006(4) 0.000(4) 0.010(4)
O54 0.012(4) 0.034(5) 0.036(5) 0.011(4) 0.003(4) -0.003(3)
O55 0.030(4) 0.028(4) 0.035(5) -0.008(4) 0.001(4) 0.000(4)
O56 0.023(4) 0.027(4) 0.033(4) -0.007(4) 0.001(4) 0.003(4)
O57 0.023(4) 0.032(4) 0.036(5) -0.012(4) 0.000(4) 0.003(4)
O58 0.011(3) 0.014(4) 0.012(4) 0.003(3) -0.001(3) 0.000(3)
O59 0.013(4) 0.017(4) 0.011(4) 0.001(3) 0.000(3) 0.001(3)
O60 0.009(3) 0.018(4) 0.010(3) 0.003(3) 0.002(3) 0.000(3)
O61 0.014(4) 0.016(4) 0.011(4) 0.000(3) 0.003(3) -0.001(3)
O58A 0.011(3) 0.014(4) 0.012(4) 0.003(3) -0.001(3) 0.000(3)
O59A 0.013(4) 0.017(4) 0.011(4) 0.001(3) 0.000(3) 0.001(3)
O60A 0.009(3) 0.018(4) 0.010(3) 0.003(3) 0.002(3) 0.000(3)
O61A 0.014(4) 0.016(4) 0.011(4) 0.000(3) 0.003(3) -0.001(3)
O62 0.042(6) 0.033(6) 0.057(7) 0.017(5) 0.017(6) 0.010(5)
O63 0.032(6) 0.024(5) 0.052(7) 0.002(5) -0.002(5) 0.004(5)
O64 0.052(7) 0.043(7) 0.048(7) -0.015(6) 0.007(6) 0.008(6)
O65 0.087(9) 0.045(7) 0.055(8) 0.005(6) 0.005(7) 0.000(7)
O66 0.037(6) 0.054(7) 0.065(8) 0.009(6) -0.009(6) -0.010(6)
O67 0.089(10) 0.113(11) 0.115(11) -0.003(9) -0.006(9) -0.001(9)
O68 0.114(12) 0.114(12) 0.115(12) 0.003(10) 0.004(10) 0.001(10)
O69 0.092(11) 0.116(11) 0.106(11) 0.005(9) -0.003(9) -0.006(9)
O70 0.055(8) 0.048(9) 0.055(9) -0.001(7) -0.001(7) -0.002(7)
O70A 0.055(8) 0.048(9) 0.055(9) -0.001(7) -0.001(7) -0.002(7)
O71 0.119(12) 0.127(12) 0.130(12) -0.003(10) -0.020(10) 0.002(10)
O72 0.023(8) 0.021(8) 0.032(10) 0.000(8) 0.000(8) -0.004(6)
O72A 0.023(8) 0.021(8) 0.032(10) 0.000(8) 0.000(8) -0.004(6)
O73 0.070(8) 0.073(9) 0.072(9) -0.007(7) -0.016(7) -0.011(7)
O73A 0.070(8) 0.073(9) 0.072(9) -0.007(7) -0.016(7) -0.011(7)
O74 0.066(9) 0.047(7) 0.061(9) 0.006(7) -0.004(7) 0.003(7)
O74A 0.066(9) 0.047(7) 0.061(9) 0.006(7) -0.004(7) 0.003(7)
O75 0.061(10) 0.059(8) 0.059(9) -0.004(7) -0.005(7) -0.005(7)
O75A 0.061(10) 0.059(8) 0.059(9) -0.004(7) -0.005(7) -0.005(7)
O76 0.054(12) 0.062(12) 0.060(12) -0.004(10) -0.001(10) 0.002(10)
O77 0.051(12) 0.062(12) 0.073(13) -0.011(10) -0.001(10) 0.005(10)
O78 0.042(11) 0.051(11) 0.082(13) 0.005(10) -0.005(10) -0.001(9)
O79 0.074(13) 0.074(13) 0.070(13) 0.011(10) -0.018(10) -0.002(10)
O80 0.031(13) 0.026(13) 0.036(14) -0.014(10) -0.011(10) 0.001(10)
O81 0.026(13) 0.028(13) 0.027(13) 0.006(10) -0.002(10) 0.009(10)

loop_
_atom_type_symbol
_atom_type_description
_atom_type_scat_dispersion_real
_atom_type_scat_dispersion_imag
_atom_type_scat_source
C C 0.0033 0.0016 'International Tables Vol C Tables 4.2.6.8 and 6.1.1.4'
H H 0.0000 0.0000 'International Tables Vol C Tables 4.2.6.8 and 6.1.1.4'
B B 0.0013 0.0007 'International Tables Vol C Tables 4.2.6.8 and 6.1.1.4'
N N 0.0061 0.0033 'International Tables Vol C Tables 4.2.6.8 and 6.1.1.4'
O O 0.0106 0.0060 'International Tables Vol C Tables 4.2.6.8 and 6.1.1.4'
Ce Ce -0.2486 2.6331 'International Tables Vol C Tables 4.2.6.8 and 6.1.1.4'
W W -0.8490 6.8722 'International Tables Vol C Tables 4.2.6.8 and 6.1.1.4'

loop_
_geom_angle_atom_site_label_1
_geom_angle_atom_site_label_2
_geom_angle_atom_site_label_3
_geom_angle
_geom_angle_site_symmetry_1
_geom_angle_site_symmetry_3
O8 Ce1 O8 67.1(4) 5_655 .
O8 Ce1 O3 73.1(4) 5_655 .
O8 Ce1 O3 136.6(4) . .
O8 Ce1 O1 139.6(3) 5_655 .
O8 Ce1 O1 79.9(4) . .
O3 Ce1 O1 124.9(4) . .
O8 Ce1 O7 112.3(4) 5_655 .
O8 Ce1 O7 72.9(4) . .
O3 Ce1 O7 141.1(4) . .
O1 Ce1 O7 77.3(4) . .
O8 Ce1 O6 75.1(4) 5_655 .
O8 Ce1 O6 114.1(4) . .
O3 Ce1 O6 69.7(4) . .
O1 Ce1 O6 142.6(4) . .
O7 Ce1 O6 74.7(4) . .
O8 Ce1 N1 120.9(4) 5_655 .
O8 Ce1 N1 127.0(3) . .
O3 Ce1 N1 62.4(4) . .
O1 Ce1 N1 62.5(4) . .
O7 Ce1 N1 126.7(4) . .
O6 Ce1 N1 118.5(4) . .
O8 Ce1 O28 138.4(3) 5_655 4_455
O8 Ce1 O28 142.2(3) . 4_455
O3 Ce1 O28 80.5(4) . 4_455
O1 Ce1 O28 82.0(3) . 4_455
O7 Ce1 O28 70.9(4) . 4_455
O6 Ce1 O28 65.8(4) . 4_455
N1 Ce1 O28 70.3(3) . 4_455
O8 Ce1 O22 70.0(3) 5_655 .
O8 Ce1 O22 67.8(3) . .
O3 Ce1 O22 83.2(3) . .
O1 Ce1 O22 76.4(3) . .
O7 Ce1 O22 135.6(4) . .
O6 Ce1 O22 140.7(4) . .
N1 Ce1 O22 68.1(3) . .
O28 Ce1 O22 138.2(3) 4_455 .
O8 Ce1 Ce1 33.6(2) 5_655 5_655
O8 Ce1 Ce1 33.5(2) . 5_655
O3 Ce1 Ce1 105.2(3) . 5_655
O1 Ce1 Ce1 110.6(3) . 5_655
O7 Ce1 Ce1 92.9(3) . 5_655
O6 Ce1 Ce1 95.2(3) . 5_655
N1 Ce1 Ce1 132.0(3) . 5_655
O28 Ce1 Ce1 157.3(2) 4_455 5_655
O22 Ce1 Ce1 64.4(2) . 5_655
O4 Ce2 O17 129.5(3) . 6_556
O4 Ce2 O14 136.5(4) . .
O17 Ce2 O14 91.1(3) 6_556 .
O4 Ce2 O11 75.9(4) . .
O17 Ce2 O11 139.0(4) 6_556 .
O14 Ce2 O11 82.2(5) . .
O4 Ce2 O9 66.9(3) . .
O17 Ce2 O9 140.4(4) 6_556 .
O14 Ce2 O9 71.3(4) . .
O11 Ce2 O9 75.0(4) . .
O4 Ce2 O12 73.2(3) . .
O17 Ce2 O12 78.4(3) 6_556 .
O14 Ce2 O12 139.6(4) . .
O11 Ce2 O12 81.1(5) . .
O9 Ce2 O12 137.2(3) . .
O4 Ce2 O10 107.4(3) . .
O17 Ce2 O10 68.5(3) 6_556 .
O14 Ce2 O10 69.7(3) . .
O11 Ce2 O10 142.0(4) . .
O9 Ce2 O10 72.1(3) . .
O12 Ce2 O10 136.8(3) . .
O4 Ce2 O13 130.3(3) . .
O17 Ce2 O13 71.5(3) 6_556 .
O14 Ce2 O13 71.2(3) . .
O11 Ce2 O13 68.1(4) . .
O9 Ce2 O13 129.9(3) . .
O12 Ce2 O13 68.5(3) . .
O10 Ce2 O13 122.1(3) . .
O4 Ce2 O29 65.8(3) . 4_455
O17 Ce2 O29 66.3(3) 6_556 4_455
O14 Ce2 O29 138.0(3) . 4_455
O11 Ce2 O29 138.1(5) . 4_455
O9 Ce2 O29 103.4(3) . 4_455
O12 Ce2 O29 72.5(3) . 4_455
O10 Ce2 O29 69.2(3) . 4_455
O13 Ce2 O29 126.7(3) . 4_455
O16 Ce3 O21 138.7(7) . .
O16 Ce3 O21A 141.8(8) . .
O16 Ce3 O20A 140.4(7) . .
O21A Ce3 O20A 66.7(10) . .
O16 Ce3 O62 78.4(4) . .
O21 Ce3 O62 78.1(7) . .
O21A Ce3 O62 70.2(8) . .
O20A Ce3 O62 97.2(7) . .
O16 Ce3 O20 145.3(6) . .
O21 Ce3 O20 75.6(8) . .
O62 Ce3 O20 124.3(6) . .
O16 Ce3 O15 122.9(5) . .
O21 Ce3 O15 73.0(8) . .
O62 Ce3 O15 151.0(6) . .
O20 Ce3 O15 50.1(7) . .
O16 Ce3 O15A 121.9(6) . .
O21A Ce3 O15A 72.5(9) . .
O20A Ce3 O15A 88.7(9) . .
O62 Ce3 O15A 136.1(7) . .
O16 Ce3 O33 74.2(3) . 7_566
O21 Ce3 O33 146.5(7) . 7_566
O21A Ce3 O33 142.2(8) . 7_566
O20A Ce3 O33 76.4(7) . 7_566
O62 Ce3 O33 124.3(4) . 7_566
O20 Ce3 O33 71.1(6) . 7_566
O15 Ce3 O33 83.0(5) . 7_566
O15A Ce3 O33 99.4(6) . 7_566
O16 Ce3 O32 72.9(3) . 4
O21 Ce3 O32 67.6(7) . 4
O21A Ce3 O32 76.8(8) . 4
O20A Ce3 O32 143.5(7) . 4
O62 Ce3 O32 71.6(4) . 4
O20 Ce3 O32 135.6(6) . 4
O15 Ce3 O32 94.7(6) . 4
O15A Ce3 O32 78.1(6) . 4
O33 Ce3 O32 138.9(3) 7_566 4
O16 Ce3 N2 62.2(3) . .
O21 Ce3 N2 113.2(6) . .
O21A Ce3 N2 127.2(7) . .
O20A Ce3 N2 131.0(7) . .
O62 Ce3 N2 131.6(4) . .
O20 Ce3 N2 103.9(6) . .
O15 Ce3 N2 61.2(5) . .
O15A Ce3 N2 61.0(6) . .
O33 Ce3 N2 72.4(3) 7_566 .
O32 Ce3 N2 70.8(3) 4 .
O16 Ce3 O19A 100.4(7) . .
O21A Ce3 O19A 88.9(10) . .
O20A Ce3 O19A 43.5(9) . .
O62 Ce3 O19A 69.7(7) . .
O15A Ce3 O19A 131.8(8) . .
O33 Ce3 O19A 68.9(7) 7_566 .
O32 Ce3 O19A 141.3(6) 4 .
N2 Ce3 O19A 140.7(7) . .
C1 O1 Ce1 126.7(9) . .
C7 O3 Ce1 125.8(9) . .
C7 O4 Ce2 140.0(10) . .
C4 O5 H5 109.5 . .
Ce1 O6 H6A 109.5 . .
Ce1 O6 H6B 109.1 . .
H6A O6 H6B 109.5 . .
Ce1 O7 H7A 109.4 . .
Ce1 O7 H7B 109.2 . .
H7A O7 H7B 109.5 . .
Ce1 O8 Ce1 112.9(4) 5_655 .
Ce2 O9 H9A 109.3 . .
Ce2 O9 H9B 109.4 . .
H9A O9 H9B 109.5 . .
Ce2 O10 H10A 109.4 . .
Ce2 O10 H10B 109.4 . .
H10A O10 H10B 109.5 . .
Ce2 O11 H11A 110.1 . .
Ce2 O11 H11B 110.3 . .
H11A O11 H11B 108.5 . .
Ce2 O12 H12A 109.4 . .
Ce2 O12 H12B 109.3 . .
H12A O12 H12B 109.5 . .
Ce2 O13 H13A 109.4 . .
Ce2 O13 H13B 109.4 . .
H13A O13 H13B 109.5 . .
C8 O14 Ce2 148.0(11) . .
C8 O15 Ce3 122.8(13) . .
C8 O15A Ce3 120.4(14) . .
C14 O16 Ce3 125.4(8) . .
C14 O17 Ce2 138.8(9) . 6_656
C11 O18 H18 109.5 . .
Ce3 O19 H19A 109.3 . .
Ce3 O19 H19B 109.3 . .
H19A O19 H19B 109.5 . .
Ce3 O20 H20A 109.0 . .
Ce3 O20 H20B 109.4 . .
H20A O20 H20B 109.5 . .
Ce3 O21 H21A 109.3 . .
Ce3 O21 H21B 109.0 . .
H21A O21 H21B 109.5 . .
Ce3 O19A H19C 109.6 . .
Ce3 O19A H19D 109.5 . .
H19C O19A H19D 109.5 . .
Ce3 O20A H20C 109.5 . .
Ce3 O20A H20D 108.9 . .
H20C O20A H20D 109.5 . .
Ce3 O21A H21C 109.6 . .
Ce3 O21A H21D 108.8 . .
H21C O21A H21D 109.5 . .
C6 N1 C2 117.1(12) . .
C6 N1 Ce1 121.6(9) . .
C2 N1 Ce1 121.2(9) . .
C13 N2 C9 118.1(11) . .
C13 N2 Ce3 120.7(8) . .
C9 N2 Ce3 121.2(8) . .
O2 C1 O1 124.8(14) . .
O2 C1 C2 120.2(13) . .
O1 C1 C2 114.9(12) . .
N1 C2 C3 123.9(14) . .
N1 C2 C1 114.6(12) . .
C3 C2 C1 121.5(13) . .
C2 C3 C4 117.7(14) . .
C2 C3 H3 121.1 . .
C4 C3 H3 121.1 . .
O5 C4 C3 121.9(14) . .
O5 C4 C5 119.1(14) . .
C3 C4 C5 119.0(14) . .
C6 C5 C4 117.0(14) . .
C6 C5 H5A 121.5 . .
C4 C5 H5A 121.5 . .
N1 C6 C5 125.2(13) . .
N1 C6 C7 114.6(12) . .
C5 C6 C7 120.2(13) . .
O4 C7 O3 124.1(14) . .
O4 C7 C6 120.2(13) . .
O3 C7 C6 115.6(13) . .
O14 C8 O15 120.5(15) . .
O14 C8 O15A 121.4(16) . .
O14 C8 C9 121.4(14) . .
O15 C8 C9 115.7(15) . .
O15A C8 C9 113.7(15) . .
N2 C9 C10 123.5(12) . .
N2 C9 C8 114.8(12) . .
C10 C9 C8 121.7(13) . .
C9 C10 C11 116.8(13) . .
C9 C10 H10 121.6 . .
C11 C10 H10 121.6 . .
O18 C11 C12 120.7(13) . .
O18 C11 C10 119.1(13) . .
C12 C11 C10 120.2(13) . .
C13 C12 C11 117.5(13) . .
C13 C12 H12 121.3 . .
C11 C12 H12 121.3 . .
N2 C13 C12 123.8(12) . .
N2 C13 C14 115.7(11) . .
C12 C13 C14 120.5(12) . .
O17 C14 O16 123.0(13) . .
O17 C14 C13 121.2(12) . .
O16 C14 C13 115.8(11) . .
O22 W1 O34 102.9(5) . .
O22 W1 O35 102.0(5) . .
O34 W1 O35 88.8(5) . .
O22 W1 O37 97.5(5) . .
O34 W1 O37 89.9(5) . .
O35 W1 O37 160.2(5) . .
O22 W1 O36 97.9(5) . .
O34 W1 O36 159.2(5) . .
O35 W1 O36 87.7(5) . .
O37 W1 O36 86.5(5) . .
O22 W1 O58 167.5(4) . .
O34 W1 O58 86.3(5) . .
O35 W1 O58 86.5(4) . .
O37 W1 O58 73.7(4) . .
O36 W1 O58 73.0(4) . .
O22 W1 O59A 149.4(10) . .
O34 W1 O59A 57.4(10) . .
O35 W1 O59A 58.2(10) . .
O37 W1 O59A 105.0(10) . .
O36 W1 O59A 103.9(10) . .
O23 W2 O40 102.1(5) . .
O23 W2 O34 102.4(5) . .
O40 W2 O34 89.3(5) . .
O23 W2 O39 97.3(5) . .
O40 W2 O39 91.3(5) . .
O34 W2 O39 159.7(5) . .
O23 W2 O38 97.5(5) . .
O40 W2 O38 160.4(5) . .
O34 W2 O38 86.9(5) . .
O39 W2 O38 85.8(5) . .
O23 W2 O59 166.7(5) . .
O40 W2 O59 88.0(4) . .
O34 W2 O59 86.2(5) . .
O39 W2 O59 73.6(4) . .
O38 W2 O59 72.6(4) . .
O23 W2 O59A 149.6(11) . .
O40 W2 O59A 57.8(10) . .
O34 W2 O59A 58.6(10) . .
O39 W2 O59A 105.2(10) . .
O38 W2 O59A 104.3(10) . .
O24 W3 O42 97.9(6) . .
O24 W3 O40 102.8(6) . .
O42 W3 O40 159.3(5) . .
O24 W3 O35 99.9(5) . .
O42 W3 O35 89.9(5) . .
O40 W3 O35 87.0(5) . .
O24 W3 O41 99.6(5) . .
O42 W3 O41 88.6(5) . .
O40 W3 O41 87.4(5) . .
O35 W3 O41 160.4(5) . .
O24 W3 O60 167.7(5) . .
O42 W3 O60 73.0(5) . .
O40 W3 O60 86.4(4) . .
O35 W3 O60 88.6(4) . .
O41 W3 O60 72.3(4) . .
O24 W3 O59A 148.6(10) . .
O42 W3 O59A 104.5(10) . .
O40 W3 O59A 56.9(10) . .
O35 W3 O59A 58.9(10) . .
O41 W3 O59A 102.7(10) . .
O25 W4 O45 101.3(5) . .
O25 W4 O44 102.6(5) . .
O45 W4 O44 88.5(5) . .
O25 W4 O36 95.8(5) . .
O45 W4 O36 90.0(5) . .
O44 W4 O36 161.5(5) . .
O25 W4 O43 98.2(5) . .
O45 W4 O43 160.5(5) . .
O44 W4 O43 87.5(5) . .
O36 W4 O43 87.8(5) . .
O25 W4 O58 167.0(5) . .
O45 W4 O58 86.5(4) . .
O44 W4 O58 87.9(5) . .
O36 W4 O58 73.6(4) . .
O43 W4 O58 74.3(4) . .
O25 W4 O61A 149.1(10) . .
O45 W4 O61A 56.8(10) . .
O44 W4 O61A 59.3(10) . .
O36 W4 O61A 104.9(10) . .
O43 W4 O61A 105.2(10) . .
O26 W5 O46 101.8(5) . .
O26 W5 O47 100.4(5) . .
O46 W5 O47 87.7(5) . .
O26 W5 O37 97.5(5) . .
O46 W5 O37 160.7(5) . .
O47 W5 O37 88.8(5) . .
O26 W5 O43 98.3(5) . .
O46 W5 O43 89.7(5) . .
O47 W5 O43 161.3(5) . .
O37 W5 O43 87.6(5) . .
O26 W5 O58 168.2(5) . .
O46 W5 O58 87.3(5) . .
O47 W5 O58 87.4(4) . .
O37 W5 O58 73.6(4) . .
O43 W5 O58 74.0(4) . .
O26 W5 O58A 149.2(10) . .
O46 W5 O58A 58.2(10) . .
O47 W5 O58A 59.1(10) . .
O37 W5 O58A 104.1(10) . .
O43 W5 O58A 104.2(10) . .
O27 W6 O47 103.0(5) . .
O27 W6 O38 99.1(6) . .
O47 W6 O38 91.8(5) . .
O27 W6 O49 101.0(6) . .
O47 W6 O49 88.5(5) . .
O38 W6 O49 159.2(5) . .
O27 W6 O48 96.7(5) . .
O47 W6 O48 160.2(5) . .
O38 W6 O48 87.5(5) . .
O49 W6 O48 85.3(5) . .
O27 W6 O59 166.9(5) . .
O47 W6 O59 88.5(5) . .
O38 W6 O59 73.8(4) . .
O49 W6 O59 85.4(5) . .
O48 W6 O59 72.3(4) . .
O27 W6 O58A 150.2(10) . .
O47 W6 O58A 59.1(10) . .
O38 W6 O58A 104.7(10) . .
O49 W6 O58A 58.2(10) . .
O48 W6 O58A 101.9(10) . .
O28 W7 O51 103.0(5) . .
O28 W7 O50 101.1(5) . .
O51 W7 O50 88.3(5) . .
O28 W7 O48 99.3(5) . .
O51 W7 O48 89.5(5) . .
O50 W7 O48 159.4(5) . .
O28 W7 O39 96.5(5) . .
O51 W7 O39 160.5(5) . .
O50 W7 O39 87.3(5) . .
O48 W7 O39 88.0(4) . .
O28 W7 O59 167.4(4) . .
O51 W7 O59 87.3(5) . .
O50 W7 O59 86.3(4) . .
O48 W7 O59 73.1(4) . .
O39 W7 O59 73.5(4) . .
O28 W7 O60A 148.8(10) . .
O51 W7 O60A 57.6(10) . .
O50 W7 O60A 57.8(10) . .
O48 W7 O60A 104.2(10) . .
O39 W7 O60A 104.4(10) . .
O29 W8 O50 103.2(5) . .
O29 W8 O53 101.4(5) . .
O50 W8 O53 89.9(5) . .
O29 W8 O41 99.9(5) . .
O50 W8 O41 90.5(5) . .
O53 W8 O41 158.0(5) . .
O29 W8 O52 98.0(5) . .
O50 W8 O52 158.7(5) . .
O53 W8 O52 84.9(5) . .
O41 W8 O52 86.9(5) . .
O29 W8 O60 166.8(4) . .
O50 W8 O60 87.8(4) . .
O53 W8 O60 85.6(4) . .
O41 W8 O60 72.4(4) . .
O52 W8 O60 71.3(4) . .
O29 W8 O60A 148.7(10) . .
O50 W8 O60A 58.4(10) . .
O53 W8 O60A 57.3(10) . .
O41 W8 O60A 104.9(10) . .
O52 W8 O60A 102.0(10) . .
O30 W9 O54 101.6(5) . .
O30 W9 O52 98.3(5) . .
O54 W9 O52 91.9(5) . .
O30 W9 O45 101.3(5) . .
O54 W9 O45 88.2(4) . .
O52 W9 O45 159.9(5) . .
O30 W9 O42 96.4(5) . .
O54 W9 O42 161.7(5) . .
O52 W9 O42 88.7(5) . .
O45 W9 O42 85.0(5) . .
O30 W9 O60 165.8(5) . .
O54 W9 O60 90.2(4) . .
O52 W9 O60 73.1(4) . .
O45 W9 O60 86.7(4) . .
O42 W9 O60 72.5(4) . .
O30 W9 O61A 150.6(11) . .
O54 W9 O61A 59.7(10) . .
O52 W9 O61A 104.3(11) . .
O45 W9 O61A 58.8(10) . .
O42 W9 O61A 102.5(10) . .
O31 W10 O44 101.3(5) . .
O31 W10 O55 98.6(5) . .
O44 W10 O55 92.1(5) . .
O31 W10 O54 100.6(5) . .
O44 W10 O54 87.5(4) . .
O55 W10 O54 160.5(5) . .
O31 W10 O56 98.6(5) . .
O44 W10 O56 160.0(5) . .
O55 W10 O56 86.6(5) . .
O54 W10 O56 87.2(4) . .
O31 W10 O61 167.9(5) . .
O44 W10 O61 88.4(5) . .
O55 W10 O61 73.5(4) . .
O54 W10 O61 87.1(4) . .
O56 W10 O61 72.1(4) . .
O31 W10 O61A 148.6(10) . .
O44 W10 O61A 59.7(10) . .
O55 W10 O61A 106.3(10) . .
O54 W10 O61A 57.1(10) . .
O56 W10 O61A 101.6(10) . .
O32 W11 O49 102.3(5) . .
O32 W11 O46 102.0(5) . .
O49 W11 O46 90.0(5) . .
O32 W11 O57 98.5(5) . .
O49 W11 O57 89.0(5) . .
O46 W11 O57 159.2(5) . .
O32 W11 O55 96.9(5) . .
O49 W11 O55 160.7(5) . .
O46 W11 O55 88.1(5) . .
O57 W11 O55 86.0(5) . .
O32 W11 O61 166.6(4) . .
O49 W11 O61 87.3(5) . .
O46 W11 O61 87.1(5) . .
O57 W11 O61 72.1(4) . .
O55 W11 O61 73.4(4) . .
O32 W11 O58A 150.7(10) . .
O49 W11 O58A 59.6(10) . .
O46 W11 O58A 58.6(10) . .
O57 W11 O58A 103.6(10) . .
O55 W11 O58A 103.6(10) . .
O33 W12 O53 102.5(5) . .
O33 W12 O51 101.4(5) . .
O53 W12 O51 88.9(5) . .
O33 W12 O56 95.7(5) . .
O53 W12 O56 90.7(5) . .
O51 W12 O56 162.6(5) . .
O33 W12 O57 96.0(5) . .
O53 W12 O57 161.4(5) . .
O51 W12 O57 87.7(5) . .
O56 W12 O57 87.2(4) . .
O33 W12 O61 165.4(4) . .
O53 W12 O61 88.5(5) . .
O51 W12 O61 88.2(5) . .
O56 W12 O61 74.4(4) . .
O57 W12 O61 73.2(4) . .
O33 W12 O60A 150.2(10) . .
O53 W12 O60A 58.6(10) . .
O51 W12 O60A 58.8(10) . .
O56 W12 O60A 106.6(10) . .
O57 W12 O60A 104.5(10) . .
W1 O22 Ce1 154.8(5) . .
W7 O28 Ce1 156.0(6) . 4
W8 O29 Ce2 155.9(5) . 4
W11 O32 Ce3 157.6(5) . 4_455
W12 O33 Ce3 154.5(6) . 7_565
W1 O34 W2 146.4(7) . .
W1 O35 W3 146.4(7) . .
W4 O36 W1 122.4(6) . .
W5 O37 W1 122.9(6) . .
W6 O38 W2 123.1(6) . .
W2 O39 W7 122.6(6) . .
W2 O40 W3 147.1(6) . .
W8 O41 W3 124.5(6) . .
W3 O42 W9 122.8(6) . .
W5 O43 W4 121.9(6) . .
W10 O44 W4 146.3(7) . .
W4 O45 W9 145.7(7) . .
W5 O46 W11 146.5(6) . .
W6 O47 W5 146.5(7) . .
W7 O48 W6 123.4(6) . .
W11 O49 W6 145.4(7) . .
W8 O50 W7 146.6(6) . .
W7 O51 W12 145.5(7) . .
W9 O52 W8 123.9(6) . .
W12 O53 W8 145.2(6) . .
W9 O54 W10 145.4(6) . .
W10 O55 W11 123.1(6) . .
W12 O56 W10 122.5(6) . .
W11 O57 W12 123.0(6) . .
O58 B1 O60 109.2(8) . .
O58 B1 O59 109.3(8) . .
O60 B1 O59 110.7(8) . .
O58A B1 O61A 111(2) . .
O58A B1 O59A 109(2) . .
O61A B1 O59A 110(2) . .
O58 B1 O61 109.9(8) . .
O60 B1 O61 109.9(8) . .
O59 B1 O61 107.8(8) . .
O58A B1 O60A 109(2) . .
O61A B1 O60A 108(2) . .
O59A B1 O60A 109(2) . .
B1 O58 W4 125.3(7) . .
B1 O58 W1 125.7(7) . .
W4 O58 W1 90.9(3) . .
B1 O58 W5 124.5(7) . .
W4 O58 W5 89.7(3) . .
W1 O58 W5 89.8(3) . .
B1 O59 W2 123.4(7) . .
B1 O59 W6 126.0(7) . .
W2 O59 W6 90.5(3) . .
B1 O59 W7 125.1(7) . .
W2 O59 W7 90.3(3) . .
W6 O59 W7 91.0(4) . .
B1 O60 W9 124.4(7) . .
B1 O60 W3 124.3(6) . .
W9 O60 W3 91.5(4) . .
B1 O60 W8 124.3(7) . .
W9 O60 W8 91.6(3) . .
W3 O60 W8 90.8(3) . .
B1 O61 W12 124.8(7) . .
B1 O61 W11 124.9(7) . .
W12 O61 W11 91.7(4) . .
B1 O61 W10 124.1(7) . .
W12 O61 W10 91.0(3) . .
W11 O61 W10 90.0(3) . .
B1 O58A W11 123(2) . .
B1 O58A W5 122(2) . .
W11 O58A W5 94.4(13) . .
B1 O58A W6 122(2) . .
W11 O58A W6 94.1(13) . .
W5 O58A W6 93.9(13) . .
B1 O59A W2 122(2) . .
B1 O59A W3 121(2) . .
W2 O59A W3 96.4(14) . .
B1 O59A W1 120(2) . .
W2 O59A W1 95.1(14) . .
W3 O59A W1 95.3(14) . .
B1 O60A W12 121(2) . .
B1 O60A W8 120(2) . .
W12 O60A W8 96.8(14) . .
B1 O60A W7 121(2) . .
W12 O60A W7 96.9(15) . .
W8 O60A W7 95.2(14) . .
B1 O61A W9 124(2) . .
B1 O61A W10 121(2) . .
W9 O61A W10 96.6(14) . .
B1 O61A W4 119(2) . .
W9 O61A W4 96.6(14) . .
W10 O61A W4 93.6(14) . .
Ce3 O62 H62A 109.3 . .
Ce3 O62 H62B 109.2 . .
H62A O62 H62B 109.5 . .
H63A O63 H63B 106.9 . .
H64A O64 H64B 107.1 . .
H65A O65 H65B 109.5 . .
H66A O66 H66B 107.1 . .
H67A O67 H67B 109.5 . .
H68A O68 H68B 109.5 . .
H69A O69 H69B 109.5 . .
H70A O70 H70B 109.5 . .
H70C O70A H70D 107.1 . .
H71A O71 H71B 107.3 . .
H72A O72 H72B 109.5 . .
H72C O72A H72D 109.5 . .
H73A O73 H73B 109.4 . .
H73C O73A H73D 109.5 . .
H74A O74 H74B 106.9 . .
H74C O74A H74D 109.5 . .
H75A O75 H75B 109.5 . .
H75C O75A H75D 109.5 . .
H76A O76 H76B 109.5 . .
H77A O77 H77B 109.5 . .
H78A O78 H78B 109.5 . .
H79A O79 H79B 109.5 . .
H80A O80 H80B 109.5 . .
H81A O81 H81B 107.1 . .

loop_
_geom_bond_atom_site_label_1
_geom_bond_atom_site_label_2
_geom_bond_distance
_geom_bond_site_symmetry_2
Ce1 O8 2.421(10) 5_655
Ce1 O8 2.422(10) .
Ce1 O3 2.467(11) .
Ce1 O1 2.479(10) .
Ce1 O7 2.505(11) .
Ce1 O6 2.553(12) .
Ce1 N1 2.565(12) .
Ce1 O28 2.659(10) 4_455
Ce1 O22 2.724(10) .
Ce1 Ce1 4.0359(15) 5_655
Ce2 O4 2.394(10) .
Ce2 O17 2.427(9) 6_556
Ce2 O14 2.454(11) .
Ce2 O11 2.494(13) .
Ce2 O9 2.495(10) .
Ce2 O12 2.573(10) .
Ce2 O10 2.614(10) .
Ce2 O13 2.638(10) .
Ce2 O29 2.762(9) 4_455
Ce3 O16 2.481(10) .
Ce3 O21 2.507(14) .
Ce3 O21A 2.507(14) .
Ce3 O20A 2.510(17) .
Ce3 O62 2.510(12) .
Ce3 O20 2.519(17) .
Ce3 O15 2.528(14) .
Ce3 O15A 2.540(15) .
Ce3 O33 2.550(10) 7_566
Ce3 O32 2.559(10) 4
Ce3 N2 2.596(11) .
Ce3 O19A 2.607(18) .
O1 C1 1.279(17) .
O2 C1 1.228(16) .
O3 C7 1.280(18) .
O4 C7 1.236(17) .
O5 C4 1.345(18) .
O5 H5 0.8400 .
O6 H6A 0.8699 .
O6 H6B 0.8701 .
O7 H7A 0.8700 .
O7 H7B 0.8698 .
O8 Ce1 2.421(10) 5_655
O9 H9A 0.8699 .
O9 H9B 0.8701 .
O10 H10A 0.8700 .
O10 H10B 0.8701 .
O11 H11A 0.8893 .
O11 H11B 0.8896 .
O12 H12A 0.8698 .
O12 H12B 0.8700 .
O13 H13A 0.8699 .
O13 H13B 0.8701 .
O14 C8 1.253(18) .
O15 C8 1.30(2) .
O15A C8 1.33(3) .
O16 C14 1.303(16) .
O17 C14 1.230(16) .
O17 Ce2 2.427(9) 6_656
O18 C11 1.373(17) .
O18 H18 0.8400 .
O19 H19A 0.8700 .
O19 H19B 0.8701 .
O20 H20A 0.8700 .
O20 H20B 0.8700 .
O21 H21A 0.8698 .
O21 H21B 0.8702 .
O19A H19C 0.8701 .
O19A H19D 0.8700 .
O20A H20C 0.8699 .
O20A H20D 0.8700 .
O21A H21C 0.8700 .
O21A H21D 0.8701 .
N1 C6 1.310(17) .
N1 C2 1.339(18) .
N2 C13 1.317(15) .
N2 C9 1.330(16) .
C1 C2 1.52(2) .
C2 C3 1.39(2) .
C3 C4 1.39(2) .
C3 H3 0.9500 .
C4 C5 1.41(2) .
C5 C6 1.381(19) .
C5 H5A 0.9500 .
C6 C7 1.509(19) .
C8 C9 1.47(2) .
C9 C10 1.381(19) .
C10 C11 1.392(19) .
C10 H10 0.9500 .
C11 C12 1.380(19) .
C12 C13 1.375(18) .
C12 H12 0.9500 .
C13 C14 1.487(19) .
W1 O22 1.705(10) .
W1 O34 1.859(12) .
W1 O35 1.875(11) .
W1 O37 1.939(11) .
W1 O36 1.942(11) .
W1 O58 2.377(10) .
W1 O59A 2.46(4) .
W2 O23 1.694(10) .
W2 O40 1.850(11) .
W2 O34 1.884(12) .
W2 O39 1.921(11) .
W2 O38 1.960(12) .
W2 O59 2.379(11) .
W2 O59A 2.39(4) .
W3 O24 1.683(11) .
W3 O42 1.886(12) .
W3 O40 1.894(11) .
W3 O35 1.894(11) .
W3 O41 1.919(11) .
W3 O60 2.371(10) .
W3 O59A 2.42(4) .
W4 O25 1.697(10) .
W4 O45 1.859(11) .
W4 O44 1.880(11) .
W4 O36 1.918(11) .
W4 O43 1.942(11) .
W4 O58 2.370(11) .
W4 O61A 2.47(4) .
W5 O26 1.695(11) .
W5 O46 1.869(12) .
W5 O47 1.900(11) .
W5 O37 1.904(11) .
W5 O43 1.910(11) .
W5 O58 2.404(10) .
W5 O58A 2.45(4) .
W6 O27 1.690(11) .
W6 O47 1.853(11) .
W6 O38 1.883(11) .
W6 O49 1.911(11) .
W6 O48 1.955(11) .
W6 O59 2.380(11) .
W6 O58A 2.47(4) .
W7 O28 1.705(10) .
W7 O51 1.879(11) .
W7 O50 1.892(11) .
W7 O48 1.900(11) .
W7 O39 1.926(11) .
W7 O59 2.381(11) .
W7 O60A 2.43(4) .
W8 O29 1.697(9) .
W8 O50 1.853(11) .
W8 O53 1.884(11) .
W8 O41 1.902(11) .
W8 O52 1.950(11) .
W8 O60 2.379(10) .
W8 O60A 2.42(4) .
W9 O30 1.691(11) .
W9 O54 1.856(11) .
W9 O52 1.887(11) .
W9 O45 1.912(11) .
W9 O42 1.961(12) .
W9 O60 2.343(11) .
W9 O61A 2.35(4) .
W10 O31 1.685(10) .
W10 O44 1.874(11) .
W10 O55 1.905(11) .
W10 O54 1.908(10) .
W10 O56 1.941(11) .
W10 O61 2.401(11) .
W10 O61A 2.46(4) .
W11 O32 1.723(10) .
W11 O49 1.842(11) .
W11 O46 1.870(12) .
W11 O57 1.920(11) .
W11 O55 1.940(11) .
W11 O61 2.378(11) .
W11 O58A 2.43(4) .
W12 O33 1.714(10) .
W12 O53 1.871(11) .
W12 O51 1.884(11) .
W12 O56 1.907(11) .
W12 O57 1.924(11) .
W12 O61 2.328(11) .
W12 O60A 2.37(4) .
O28 Ce1 2.659(10) 4
O29 Ce2 2.762(9) 4
O32 Ce3 2.559(10) 4_455
O33 Ce3 2.550(10) 7_565
B1 O58A 1.52(4) .
B1 O58 1.532(8) .
B1 O60 1.534(8) .
B1 O59 1.537(8) .
B1 O61A 1.54(4) .
B1 O59A 1.54(4) .
B1 O61 1.540(8) .
B1 O60A 1.56(4) .
O62 H62A 0.8701 .
O62 H62B 0.8700 .
O63 H63A 0.8709 .
O63 H63B 0.8726 .
O64 H64A 0.8701 .
O64 H64B 0.8700 .
O65 H65A 0.8701 .
O65 H65B 0.8698 .
O66 H66A 0.8700 .
O66 H66B 0.8702 .
O67 H67A 0.8700 .
O67 H67B 0.8699 .
O68 H68A 0.8700 .
O68 H68B 0.8699 .
O69 H69A 0.8699 .
O69 H69B 0.8701 .
O70 H70A 0.8700 .
O70 H70B 0.8700 .
O70A H70C 0.8700 .
O70A H70D 0.8701 .
O71 H71A 0.8700 .
O71 H71B 0.8703 .
O72 H72A 0.8699 .
O72 H72B 0.8700 .
O72A H72C 0.8702 .
O72A H72D 0.8700 .
O73 H73A 0.8700 .
O73 H73B 0.8701 .
O73A H73C 0.8700 .
O73A H73D 0.8700 .
O74 H74A 0.8713 .
O74 H74B 0.8718 .
O74A H74C 0.8698 .
O74A H74D 0.8699 .
O75 H75A 0.8700 .
O75 H75B 0.8700 .
O75A H75C 0.8701 .
O75A H75D 0.8701 .
O76 H76A 0.8699 .
O76 H76B 0.8702 .
O77 H77A 0.8699 .
O77 H77B 0.8702 .
O78 H78A 0.8701 .
O78 H78B 0.8702 .
O79 H79A 0.8700 .
O79 H79B 0.8699 .
O80 H80A 0.8700 .
O80 H80B 0.8701 .
O81 H81A 0.8702 .
O81 H81B 0.8701 .

loop_
_geom_hbond_atom_site_label_D
_geom_hbond_atom_site_label_H
_geom_hbond_atom_site_label_A
_geom_hbond_distance_DH
_geom_hbond_distance_HA
_geom_hbond_distance_DA
_geom_hbond_angle_DHA
_geom_hbond_site_symmetry_A
O81 H81B O76 0.87 1.66 2.52(5) 168 7_566
O81 H81A O67 0.87 1.95 2.60(5) 130 5_666
O80 H80B O75A 0.87 1.54 2.35(6) 153 4_556
O80 H80B O75 0.87 2.00 2.83(6) 161 4_556
O80 H80A O72A 0.87 1.98 2.71(11) 141 2_655
O80 H80A O72 0.87 1.86 2.62(6) 146 2_655
O79 H79B O6 0.87 2.17 3.01(4) 160 1_565
O79 H79A O72A 0.87 1.47 2.17(11) 134 1_565
O79 H79A O72 0.87 1.94 2.67(4) 141 1_565
O77 H77B O73 0.87 2.06 2.66(4) 126 7_566
O76 H76A O81 0.87 1.99 2.52(5) 118 7_565
O75 H75A O2 0.87 1.95 2.70(3) 144 7_566
O74A H74D O65 0.87 2.52 3.27(5) 144 .
O74A H74C O54 0.87 2.55 3.41(5) 170 1_556
O74 H74B O80 0.87 2.37 2.94(5) 124 .
O74 H74A O54 0.87 2.63 3.16(3) 120 1_556
O74 H74A O31 0.87 2.26 3.10(3) 162 1_556
O73A H73D O27 0.87 2.35 3.16(7) 155 4
O73 H73A O77 0.87 1.80 2.66(4) 171 7_565
O72A H72D O79 0.87 1.46 2.17(11) 136 1_545
O72A H72C O13 0.87 2.30 3.10(10) 153 .
O71 H71B O70A 0.87 1.99 2.84(5) 165 6_556
O71 H71B O70 0.87 2.13 2.90(4) 146 6_556
O71 H71A O66 0.87 1.98 2.83(3) 167 7_565
O70A H70D O64 0.87 2.17 2.96(4) 151 .
O70A H70C O42 0.87 2.09 2.87(4) 148 7_566
O70 H70B O63 0.87 2.16 2.99(3) 160 8_765
O70 H70A O64 0.87 1.98 2.81(3) 160 .
O69 H69B O7 0.87 2.44 3.16(3) 140 3_655
O69 H69A O81 0.87 2.09 2.79(5) 136 .
O68 H68A O78 0.87 2.14 2.88(4) 143 7_566
O67 H67B O68 0.87 2.38 3.12(3) 143 .
O66 H66B O10 0.87 1.94 2.771(17) 160 7_566
O66 H66A O52 0.87 1.91 2.770(18) 169 6_556
O65 H65B O66 0.87 1.84 2.70(2) 176 .
O65 H65A O74A 0.87 2.47 3.27(5) 154 .
O65 H65A O74 0.87 1.87 2.73(3) 167 .
O64 H64B O70A 0.87 2.16 2.96(4) 154 .
O64 H64B O70 0.87 2.03 2.81(3) 148 .
O64 H64A O45 0.87 2.10 2.942(17) 162 7_566
O63 H63B O70 0.87 2.46 2.99(3) 120 8_755
O63 H63B O57 0.87 2.06 2.802(17) 143 7_566
O63 H63A O30 0.87 1.92 2.759(16) 163 2_655
O62 H62A O65 0.87 2.14 2.714(19) 123 2_654
O20A H20C O74A 0.87 1.88 2.63(5) 144 2_654
O19A H19C O74A 0.87 2.50 3.26(5) 145 2_654
O20 H20A O63 0.87 2.15 2.75(2) 126 .
O18 H18 O65 0.84 1.95 2.78(2) 168 4_556
O12 H12A O19 0.87 2.62 3.31(3) 137 6_556
O12 H12A O16 0.87 2.36 3.111(14) 145 6_556
O11 H11B O76 0.89 2.28 2.84(3) 121 .
O10 H10B O75A 0.87 2.39 2.85(4) 114 6_656
O9 H9A O26 0.87 2.05 2.835(15) 150 4
O7 H7A O35 0.87 2.30 3.090(17) 151 5_655
O6 H6B O36 0.87 2.42 2.981(17) 123 5_655
O6 H6A O79 0.87 2.16 3.01(4) 166 1_545
O5 H5 O73A 0.84 1.85 2.58(8) 144 4_455
